data_2241544
loop_
_publ_author_name
'Gomes, L\'igia R.'
'Low, John Nicolson'
'Magalh\~aes e Silva, Diogo'
'Cagide, Fernando'
'Borges, Fernanda'

_publ_section_title
;
 Crystal structures of five 6-mercaptopurine derivatives
;
_journal_coeditor_code HB7562
_journal_issue 3
_journal_name_full 'Acta Crystallographica Section E'
_journal_page_first 307
_journal_page_last 313
_journal_paper_doi 10.1107/S2056989016001833
_journal_volume 72
_journal_year 2016
_chemical_formula_iupac 'C14 H12 N4 O2 S'
_chemical_formula_moiety 'C14 H12 N4 O2 S'
_chemical_formula_sum 'C14 H12 N4 O2 S'
_chemical_formula_weight 300.34
_chemical_name_systematic
;
1-(3-Methoxyphenyl)-2-[(9<i>H</i>-purin-6-yl)sulfanyl]ethan-1-one
;
_space_group_crystal_system monoclinic
_space_group_IT_number 14
_space_group_name_Hall '-P 2yn'
_space_group_name_H-M_alt 'P 1 21/n 1'
_symmetry_space_group_name_Hall '-P 2yn'
_symmetry_space_group_name_H-M 'P 1 21/n 1'
_atom_sites_solution_hydrogens geom
_audit_creation_method SHELXL-2014/7
_cell_angle_alpha 90
_cell_angle_beta 107.507(2)
_cell_angle_gamma 90
_cell_formula_units_Z 4
_cell_length_a 7.6683(5)
_cell_length_b 21.8004(15)
_cell_length_c 8.4131(5)
_cell_measurement_reflns_used 16870
_cell_measurement_temperature 100(2)
_cell_measurement_theta_max 27.5
_cell_measurement_theta_min 2.5
_cell_volume 1341.29(15)
_computing_cell_refinement
;
<i>CrystalClear-SM Expert</i> (Rigaku, 2012)
;
_computing_data_collection
;
<i>CrystalClear-SM Expert</i> (Rigaku, 2012)
;
_computing_data_reduction
;
<i>CrystalClear-SM Expert</i> (Rigaku, 2012)
;
_computing_molecular_graphics
;
Mercury (Macrae <i>et al.</i>,  2006)
;
_computing_publication_material
;
OSCAIL (McArdle <i>et al.</i>,  2004),
SHELXL2014 (Sheldrick, 2015b) and
PLATON (Spek, 2009)
;
_computing_structure_refinement
;
OSCAIL (McArdle <i>et al.</i>,  2004),
<i>ShelXle</i> (H\"ubschle <i>et al.</i>,  2011) and
SHELXL2014 (Sheldrick, 2015b)
;
_computing_structure_solution
;
OSCAIL (McArdle <i>et al.</i>,  2004) and
SHELXT (Sheldrick, 2015a)
;
_diffrn_ambient_temperature 100(2)
_diffrn_detector_area_resol_mean 28.5714
_diffrn_measured_fraction_theta_full 0.998
_diffrn_measured_fraction_theta_max 0.998
_diffrn_measurement_device 'four-circle \k diffractometer'
_diffrn_measurement_device_type 'Rigaku AFC12 (Right)'
_diffrn_measurement_method 'profile data from \w-scans'
_diffrn_radiation_type MoK\a
_diffrn_radiation_wavelength 0.71075
_diffrn_reflns_av_R_equivalents 0.0601
_diffrn_reflns_limit_h_max 9
_diffrn_reflns_limit_h_min -9
_diffrn_reflns_limit_k_max 28
_diffrn_reflns_limit_k_min -28
_diffrn_reflns_limit_l_max 10
_diffrn_reflns_limit_l_min -10
_diffrn_reflns_number 17441
_diffrn_reflns_theta_full 25.000
_diffrn_reflns_theta_max 27.477
_diffrn_reflns_theta_min 2.705
_exptl_absorpt_coefficient_mu 0.252
_exptl_absorpt_correction_T_max 1.000
_exptl_absorpt_correction_T_min 0.724
_exptl_absorpt_correction_type multi-scan
_exptl_absorpt_process_details
;
(<i>CrystalClear-SM Expert</i>; Rigaku, 2012)
;
_exptl_crystal_colour colourless
_exptl_crystal_density_diffrn 1.487
_exptl_crystal_description block
_exptl_crystal_F_000 624
_exptl_crystal_size_max 0.170
_exptl_crystal_size_mid 0.120
_exptl_crystal_size_min 0.070
_refine_diff_density_max 0.302
_refine_diff_density_min -0.369
_refine_ls_extinction_method none
_refine_ls_goodness_of_fit_ref 1.028
_refine_ls_hydrogen_treatment constr
_refine_ls_matrix_type full
_refine_ls_number_parameters 191
_refine_ls_number_reflns 3063
_refine_ls_number_restraints 0
_refine_ls_restrained_S_all 1.028
_refine_ls_R_factor_all 0.0360
_refine_ls_R_factor_gt 0.0330
_refine_ls_shift/su_max 0.001
_refine_ls_shift/su_mean 0.000
_refine_ls_structure_factor_coef Fsqd
_refine_ls_weighting_details 'w=1/[\s^2^(Fo^2^)+(0.0550P)^2^+0.4055P] where P=(Fo^2^+2Fc^2^)/3'
_refine_ls_weighting_scheme calc
_refine_ls_wR_factor_gt 0.0910
_refine_ls_wR_factor_ref 0.0934
_reflns_number_gt 2799
_reflns_number_total 3063
_reflns_threshold_expression 'I > 2\s(I)'
_cod_data_source_file hb7562sup1.cif
_cod_data_source_block 5
_cod_database_code 2241544
_shelx_space_group_comment
;
The symmetry employed for this shelxl refinement is uniquely defined
by the following loop, which should always be used as a source of
symmetry information in preference to the above space-group names.
They are only intended as comments.
;
_shelx_estimated_absorpt_t_min 0.958
_shelx_estimated_absorpt_t_max 0.983

loop_
_space_group_symop_operation_xyz
'x, y, z'
'-x+1/2, y+1/2, -z+1/2'
'-x, -y, -z'
'x-1/2, -y-1/2, z-1/2'

loop_
_atom_site_type_symbol
_atom_site_label
_atom_site_fract_x
_atom_site_fract_y
_atom_site_fract_z
_atom_site_U_iso_or_equiv
_atom_site_adp_type
_atom_site_calc_flag
_atom_site_occupancy
S S6 0.17185(4) 0.41173(2) 0.46144(3) 0.02043(11) Uani d 1
O O6 0.42208(12) 0.47291(4) 0.71480(12) 0.0275(2) Uani d 1
O O63 0.70355(13) 0.67387(4) 0.97072(11) 0.0288(2) Uani d 1
N N1 -0.06585(14) 0.44463(5) 0.16289(13) 0.0227(2) Uani d 1
N N3 -0.25987(15) 0.37375(5) -0.03578(13) 0.0240(2) Uani d 1
N N7 0.01119(14) 0.28258(5) 0.30139(13) 0.0211(2) Uani d 1
N N9 -0.21099(14) 0.26758(5) 0.06007(13) 0.0226(2) Uani d 1
H H9 -0.2911 0.2481 -0.0214 0.027 Uiso calc 1
C C2 -0.19450(17) 0.42912(6) 0.01862(15) 0.0247(3) Uani d 1
H H6 -0.2451 0.4623 -0.0538 0.030 Uiso calc 1
C C4 -0.17933(16) 0.32957(6) 0.07248(15) 0.0206(2) Uani d 1
C C5 -0.04241(16) 0.33841(5) 0.22326(14) 0.0195(2) Uani d 1
C C6 0.01075(15) 0.39879(6) 0.26754(14) 0.0194(2) Uani d 1
C C8 -0.09352(16) 0.24220(6) 0.19916(15) 0.0225(3) Uani d 1
H H8 -0.0874 0.1993 0.2207 0.027 Uiso calc 1
C C61 0.21217(16) 0.49315(6) 0.44829(15) 0.0213(2) Uani d 1
H H61A 0.2602 0.5018 0.3537 0.026 Uiso calc 1
H H61B 0.0969 0.5163 0.4312 0.026 Uiso calc 1
C C62 0.35075(16) 0.51187(6) 0.61124(15) 0.0207(2) Uani d 1
C C631 0.39980(16) 0.57789(6) 0.63995(15) 0.0205(2) Uani d 1
C C632 0.52582(16) 0.59345(5) 0.79351(15) 0.0208(2) Uani d 1
H H632 0.5744 0.5626 0.8745 0.025 Uiso calc 1
C C633 0.57924(17) 0.65409(6) 0.82667(16) 0.0230(3) Uani d 1
C C634 0.50351(18) 0.69940(6) 0.70857(17) 0.0259(3) Uani d 1
H H634 0.5385 0.7410 0.7320 0.031 Uiso calc 1
C C635 0.37787(18) 0.68404(6) 0.55762(17) 0.0265(3) Uani d 1
H H635 0.3264 0.7152 0.4785 0.032 Uiso calc 1
C C636 0.32641(16) 0.62298(6) 0.52100(16) 0.0238(3) Uani d 1
H H636 0.2425 0.6123 0.4164 0.029 Uiso calc 1
C C637 0.7840(2) 0.62823(6) 1.09270(17) 0.0301(3) Uani d 1
H H63A 0.8724 0.6476 1.1886 0.045 Uiso calc 1
H H63B 0.8465 0.5976 1.0440 0.045 Uiso calc 1
H H63C 0.6882 0.6081 1.1291 0.045 Uiso calc 1

loop_
_atom_site_aniso_label
_atom_site_aniso_U_11
_atom_site_aniso_U_22
_atom_site_aniso_U_33
_atom_site_aniso_U_12
_atom_site_aniso_U_13
_atom_site_aniso_U_23
S6 0.02055(17) 0.02018(17) 0.01696(16) -0.00081(10) 0.00019(11) -0.00014(10)
O6 0.0294(5) 0.0212(5) 0.0250(5) -0.0002(3) -0.0021(4) 0.0020(3)
O63 0.0378(5) 0.0234(5) 0.0227(5) -0.0077(4) 0.0053(4) -0.0043(4)
N1 0.0231(5) 0.0235(5) 0.0196(5) 0.0015(4) 0.0036(4) 0.0024(4)
N3 0.0229(5) 0.0282(6) 0.0173(5) 0.0029(4) 0.0005(4) 0.0022(4)
N7 0.0203(5) 0.0220(5) 0.0178(5) 0.0011(4) 0.0009(4) 0.0009(4)
N9 0.0214(5) 0.0242(5) 0.0179(5) 0.0001(4) -0.0005(4) -0.0024(4)
C2 0.0250(6) 0.0272(7) 0.0185(6) 0.0038(5) 0.0016(5) 0.0042(5)
C4 0.0188(5) 0.0249(6) 0.0161(5) 0.0011(4) 0.0023(4) -0.0012(5)
C5 0.0180(5) 0.0233(6) 0.0150(5) 0.0015(4) 0.0014(4) 0.0006(4)
C6 0.0179(5) 0.0227(6) 0.0166(5) 0.0006(4) 0.0038(4) 0.0006(4)
C8 0.0224(6) 0.0222(6) 0.0199(6) 0.0004(4) 0.0019(4) 0.0000(5)
C61 0.0206(5) 0.0209(6) 0.0203(6) -0.0011(4) 0.0030(5) -0.0002(4)
C62 0.0183(5) 0.0225(6) 0.0204(6) 0.0000(4) 0.0046(4) -0.0003(4)
C631 0.0187(5) 0.0219(6) 0.0210(6) 0.0000(4) 0.0060(4) -0.0006(4)
C632 0.0229(6) 0.0202(6) 0.0195(6) 0.0003(4) 0.0065(5) -0.0007(4)
C633 0.0248(6) 0.0240(6) 0.0216(6) -0.0028(5) 0.0091(5) -0.0030(5)
C634 0.0298(6) 0.0184(6) 0.0312(7) -0.0018(5) 0.0118(5) -0.0006(5)
C635 0.0262(6) 0.0228(6) 0.0302(7) 0.0021(5) 0.0082(5) 0.0053(5)
C636 0.0208(6) 0.0247(7) 0.0241(6) 0.0001(4) 0.0042(5) 0.0026(5)
C637 0.0350(7) 0.0315(7) 0.0209(6) -0.0054(5) 0.0039(5) -0.0024(5)

loop_
_atom_type_symbol
_atom_type_description
_atom_type_scat_dispersion_real
_atom_type_scat_dispersion_imag
_atom_type_scat_source
C C 0.0033 0.0016 'International Tables Vol C Tables 4.2.6.8 and 6.1.1.4'
H H 0.0000 0.0000 'International Tables Vol C Tables 4.2.6.8 and 6.1.1.4'
N N 0.0061 0.0033 'International Tables Vol C Tables 4.2.6.8 and 6.1.1.4'
O O 0.0106 0.0060 'International Tables Vol C Tables 4.2.6.8 and 6.1.1.4'
S S 0.1246 0.1234 'International Tables Vol C Tables 4.2.6.8 and 6.1.1.4'

loop_
_geom_angle_atom_site_label_1
_geom_angle_atom_site_label_2
_geom_angle_atom_site_label_3
_geom_angle
_geom_angle_publ_flag
C6 S6 C61 100.77(6) y
C633 O63 C637 116.88(10) ?
C6 N1 C2 117.22(11) ?
C2 N3 C4 111.58(11) ?
C8 N7 C5 103.95(10) ?
C8 N9 C4 106.19(10) ?
C8 N9 H9 126.9 ?
C4 N9 H9 126.9 ?
N3 C2 N1 129.01(12) ?
N3 C2 H6 115.5 ?
N1 C2 H6 115.5 ?
N3 C4 N9 128.37(11) ?
N3 C4 C5 125.80(12) ?
N9 C4 C5 105.83(10) ?
N7 C5 C6 132.92(11) ?
N7 C5 C4 110.17(11) ?
C6 C5 C4 116.90(11) ?
N1 C6 C5 119.44(11) ?
N1 C6 S6 122.55(10) ?
C5 C6 S6 117.99(9) ?
N7 C8 N9 113.85(11) ?
N7 C8 H8 123.1 ?
N9 C8 H8 123.1 ?
C62 C61 S6 107.14(8) ?
C62 C61 H61A 110.3 ?
S6 C61 H61A 110.3 ?
C62 C61 H61B 110.3 ?
S6 C61 H61B 110.3 ?
H61A C61 H61B 108.5 ?
O6 C62 C631 121.28(11) ?
O6 C62 C61 119.95(11) ?
C631 C62 C61 118.75(10) ?
C636 C631 C632 120.52(11) ?
C636 C631 C62 122.49(11) ?
C632 C631 C62 116.99(11) ?
C633 C632 C631 119.72(12) ?
C633 C632 H632 120.1 ?
C631 C632 H632 120.1 ?
O63 C633 C632 124.33(12) ?
O63 C633 C634 115.92(11) ?
C632 C633 C634 119.75(12) ?
C635 C634 C633 120.46(12) ?
C635 C634 H634 119.8 ?
C633 C634 H634 119.8 ?
C634 C635 C636 120.36(12) ?
C634 C635 H635 119.8 ?
C636 C635 H635 119.8 ?
C631 C636 C635 119.17(12) ?
C631 C636 H636 120.4 ?
C635 C636 H636 120.4 ?
O63 C637 H63A 109.5 ?
O63 C637 H63B 109.5 ?
H63A C637 H63B 109.5 ?
O63 C637 H63C 109.5 ?
H63A C637 H63C 109.5 ?
H63B C637 H63C 109.5 ?

loop_
_geom_bond_atom_site_label_1
_geom_bond_atom_site_label_2
_geom_bond_distance
_geom_bond_publ_flag
S6 C6 1.7477(12) y
S6 C61 1.8109(13) y
O6 C62 1.2219(15) ?
O63 C633 1.3669(15) ?
O63 C637 1.4293(17) ?
N1 C6 1.3446(16) ?
N1 C2 1.3566(16) ?
N3 C2 1.3342(17) ?
N3 C4 1.3416(16) ?
N7 C8 1.3206(16) ?
N7 C5 1.3855(15) ?
N9 C8 1.3612(15) ?
N9 C4 1.3716(16) ?
N9 H9 0.8800 ?
C2 H6 0.9500 ?
C4 C5 1.3954(16) ?
C5 C6 1.3950(17) ?
C8 H8 0.9500 ?
C61 C62 1.5162(16) y
C61 H61A 0.9900 ?
C61 H61B 0.9900 ?
C62 C631 1.4887(17) y
C631 C636 1.3949(17) ?
C631 C632 1.4025(17) ?
C632 C633 1.3871(17) ?
C632 H632 0.9500 ?
C633 C634 1.3975(18) ?
C634 C635 1.3846(19) ?
C634 H634 0.9500 ?
C635 C636 1.3963(18) ?
C635 H635 0.9500 ?
C636 H636 0.9500 ?
C637 H63A 0.9800 ?
C637 H63B 0.9800 ?
C637 H63C 0.9800 ?

loop_
_geom_hbond_atom_site_label_D
_geom_hbond_atom_site_label_H
_geom_hbond_atom_site_label_A
_geom_hbond_site_symmetry_A
_geom_hbond_distance_DH
_geom_hbond_distance_HA
_geom_hbond_distance_DA
_geom_hbond_angle_DHA
N9 H9 N7 4_565 0.88 1.90 2.7715(14) 171

loop_
_geom_torsion_atom_site_label_1
_geom_torsion_atom_site_label_2
_geom_torsion_atom_site_label_3
_geom_torsion_atom_site_label_4
_geom_torsion
_geom_torsion_publ_flag
C4 N3 C2 N1 -0.95(19) ?
C6 N1 C2 N3 0.9(2) ?
C2 N3 C4 N9 179.68(12) ?
C2 N3 C4 C5 -0.74(18) ?
C8 N9 C4 N3 178.96(12) ?
C8 N9 C4 C5 -0.68(13) ?
C8 N7 C5 C6 178.02(13) ?
C8 N7 C5 C4 -0.60(13) ?
N3 C4 C5 N7 -178.84(11) ?
N9 C4 C5 N7 0.81(13) ?
N3 C4 C5 C6 2.29(18) ?
N9 C4 C5 C6 -178.05(10) ?
C2 N1 C6 C5 0.84(17) ?
C2 N1 C6 S6 -177.49(9) ?
N7 C5 C6 N1 179.21(12) ?
C4 C5 C6 N1 -2.24(17) ?
N7 C5 C6 S6 -2.39(18) ?
C4 C5 C6 S6 176.16(8) ?
C61 S6 C6 N1 -7.88(11) ?
C61 S6 C6 C5 173.78(9) ?
C5 N7 C8 N9 0.16(14) ?
C4 N9 C8 N7 0.34(14) ?
C6 S6 C61 C62 179.54(8) y
S6 C61 C62 O6 5.56(14) y
S6 C61 C62 C631 -175.65(9) y
O6 C62 C631 C636 177.18(11) ?
C61 C62 C631 C636 -1.59(17) ?
O6 C62 C631 C632 -2.42(17) ?
C61 C62 C631 C632 178.81(10) ?
C636 C631 C632 C633 -0.64(18) ?
C62 C631 C632 C633 178.98(11) ?
C637 O63 C633 C632 0.86(17) ?
C637 O63 C633 C634 -179.47(11) ?
C631 C632 C633 O63 -178.68(11) ?
C631 C632 C633 C634 1.66(18) ?
O63 C633 C634 C635 179.22(11) ?
C632 C633 C634 C635 -1.09(19) ?
C633 C634 C635 C636 -0.5(2) ?
C632 C631 C636 C635 -0.96(18) ?
C62 C631 C636 C635 179.45(11) ?
C634 C635 C636 C631 1.54(19) ?

_cod_database_fobs_code 2241544
